data_2220098
loop_
_publ_author_name
'Panagiotidis, Kosta'
'Glaum, Robert'

_publ_section_title
;
 Ag~2~PdP~2~O~7~
;
_journal_coeditor_code BR2086
_journal_issue 12
_journal_name_full 'Acta Crystallographica Section E'
_journal_page_first i84
_journal_paper_doi 10.1107/S1600536808038518
_journal_volume 64
_journal_year 2008
_chemical_formula_iupac 'Ag2 Pd P2 O7'
_chemical_formula_structural 'Ag2 Pd P2 O7'
_chemical_formula_sum 'Ag2 O7 P2 Pd'
_chemical_formula_weight 496.10
_chemical_name_systematic
;
Disilver(I) palladium(II) diphosphate
;
_space_group_IT_number 15
_symmetry_cell_setting monoclinic
_symmetry_space_group_name_Hall '-C 2yc'
_symmetry_space_group_name_H-M 'C 1 2/c 1'
_atom_sites_solution_primary direct
_atom_sites_solution_secondary difmap
_audit_conform_dict_name cif_core.dic
_audit_conform_dict_version 2.3
_audit_creation_method 'WinGX routine CIF_UPDATE'
_cell_angle_alpha 90
_cell_angle_beta 116.750(10)
_cell_angle_gamma 90
_cell_formula_units_Z 4
_cell_length_a 15.739(2)
_cell_length_b 5.7177(7)
_cell_length_c 8.1870(10)
_cell_measurement_pressure 101.3
_cell_measurement_reflns_used 40
_cell_measurement_temperature 293(2)
_cell_measurement_theta_max 34.29
_cell_measurement_theta_min 6.30
_cell_volume 657.91(15)
_computing_cell_refinement 'CAD-4 EXPRESS (Enraf--Nonius, 1994)'
_computing_data_collection 'CAD-4 EXPRESS (Enraf--Nonius, 1994)'
_computing_data_reduction 'XCAD4 (Harms & Wocadlo, 1995)'
_computing_molecular_graphics 'DIAMOND (Brandenburg, 2008)'
_computing_publication_material 'WinGX (Farrugia, 1999)'
_computing_structure_refinement 'SHELXL97 (Sheldrick, 2008)'
_computing_structure_solution 'SHELXS97 (Sheldrick, 2008)'
_diffrn_ambient_temperature 293(2)
_diffrn_measured_fraction_theta_full 0.999
_diffrn_measured_fraction_theta_max 0.999
_diffrn_measurement_device '\k-geometry diffractometer'
_diffrn_measurement_device_type 'Enraf--Nonius CAD-4'
_diffrn_measurement_method 'Nonprofiled \w'
_diffrn_radiation_monochromator graphite
_diffrn_radiation_source 'fine-focus sealed tube'
_diffrn_radiation_type MoK\a
_diffrn_radiation_wavelength 0.71073
_diffrn_reflns_av_R_equivalents 0.0796
_diffrn_reflns_limit_h_max 22
_diffrn_reflns_limit_h_min -22
_diffrn_reflns_limit_k_max 0
_diffrn_reflns_limit_k_min -8
_diffrn_reflns_limit_l_max 11
_diffrn_reflns_limit_l_min -11
_diffrn_reflns_number 1890
_diffrn_reflns_theta_full 29.9
_diffrn_reflns_theta_max 29.9
_diffrn_reflns_theta_min 2.9
_diffrn_standards_decay_% 0
_diffrn_standards_interval_time 60
_diffrn_standards_number 3
_exptl_absorpt_coefficient_mu 9.076
_exptl_absorpt_correction_T_max 0.6307
_exptl_absorpt_correction_T_min 0.5505
_exptl_absorpt_correction_type psi-scan
_exptl_absorpt_process_details '(North <i>et al.</i>,  1968)'
_exptl_crystal_colour yellow
_exptl_crystal_density_diffrn 5.008
_exptl_crystal_density_method 'not measured'
_exptl_crystal_description prism
_exptl_crystal_F_000 904
_exptl_crystal_size_max 0.075
_exptl_crystal_size_mid 0.05
_exptl_crystal_size_min 0.05
_refine_diff_density_max 1.303
_refine_diff_density_min -1.141
_refine_ls_extinction_coef 0.00104(17)
_refine_ls_extinction_expression Fc^*^=kFc[1+0.001xFc^2^\l^3^/sin(2\q)]^-1/4^
_refine_ls_extinction_method 'SHELXL97 (Sheldrick, 2008)'
_refine_ls_goodness_of_fit_ref 0.969
_refine_ls_matrix_type full
_refine_ls_number_constraints 0
_refine_ls_number_parameters 58
_refine_ls_number_reflns 947
_refine_ls_number_restraints 0
_refine_ls_restrained_S_all 0.969
_refine_ls_R_factor_all 0.094
_refine_ls_R_factor_gt 0.0346
_refine_ls_shift/su_max 0
_refine_ls_shift/su_mean 0
_refine_ls_structure_factor_coef Fsqd
_refine_ls_weighting_details 'calc w = 1/[\s^2^(Fo^2^)+(0.0245P)^2^] where P=(Fo^2^+2Fc^2^)/3'
_refine_ls_weighting_scheme calc
_refine_ls_wR_factor_gt 0.0626
_refine_ls_wR_factor_ref 0.0738
_reflns_number_gt 591
_reflns_number_total 947
_reflns_threshold_expression I>2\s(I)
_cod_data_source_file br2086.cif
_cod_data_source_block I
_cod_original_sg_symbol_H-M 'C 2/c'
_cod_original_formula_sum 'Ag2 O7 P2 Pd1'
_cod_database_code 2220098
_cod_database_fobs_code 2220098

loop_
_symmetry_equiv_pos_as_xyz
'x, y, z'
'-x, y, -z+1/2'
'x+1/2, y+1/2, z'
'-x+1/2, y+1/2, -z+1/2'
'-x, -y, -z'
'x, -y, z-1/2'
'-x+1/2, -y+1/2, -z'
'x+1/2, -y+1/2, z-1/2'

loop_
_atom_site_type_symbol
_atom_site_label
_atom_site_fract_x
_atom_site_fract_y
_atom_site_fract_z
_atom_site_U_iso_or_equiv
_atom_site_adp_type
_atom_site_calc_flag
_atom_site_refinement_flags
_atom_site_occupancy
Pd Pd1 0 0 0 0.0145(2) Uani d S 1
Ag Ag1 0.23426(5) 0.85894(13) 0.79398(9) 0.0217(2) Uani d . 1
P P1 0.10116(14) 0.3445(4) 0.8422(3) 0.0137(4) Uani d . 1
O O1 0.8200(4) 0.5226(10) 0.5959(7) 0.0177(13) Uani d . 1
O O2 0 0.4744(14) 0.75 0.0139(16) Uani d S 1
O O3 0.8949(4) 0.1859(11) 0.8057(7) 0.0220(14) Uani d . 1
O O4 0.6031(4) 0.2953(11) 0.5045(8) 0.0213(14) Uani d . 1

loop_
_atom_site_aniso_label
_atom_site_aniso_U_11
_atom_site_aniso_U_22
_atom_site_aniso_U_33
_atom_site_aniso_U_12
_atom_site_aniso_U_13
_atom_site_aniso_U_23
Pd1 0.0103(4) 0.0178(5) 0.0135(4) -0.0012(4) 0.0036(3) 0.0055(4)
Ag1 0.0197(4) 0.0247(4) 0.0171(3) -0.0044(3) 0.0050(3) -0.0017(3)
P1 0.0111(9) 0.0152(11) 0.0146(9) -0.0028(9) 0.0055(8) 0.0003(10)
O1 0.016(3) 0.016(3) 0.019(3) 0.011(3) 0.006(2) 0.005(3)
O2 0.014(4) 0.011(4) 0.015(4) 0 0.006(3) 0
O3 0.018(3) 0.027(4) 0.019(3) -0.003(3) 0.007(3) 0.010(3)
O4 0.011(3) 0.026(4) 0.023(3) 0.004(3) 0.004(2) -0.012(3)

loop_
_atom_type_symbol
_atom_type_description
_atom_type_scat_dispersion_real
_atom_type_scat_dispersion_imag
_atom_type_scat_source
Pd Pd -0.9988 1.0072 'International Tables Vol C Tables 4.2.6.8 and 6.1.1.4'
P P 0.1023 0.0942 'International Tables Vol C Tables 4.2.6.8 and 6.1.1.4'
Ag Ag -0.8971 1.1015 'International Tables Vol C Tables 4.2.6.8 and 6.1.1.4'
O O 0.0106 0.006 'International Tables Vol C Tables 4.2.6.8 and 6.1.1.4'

loop_
_geom_angle_atom_site_label_1
_geom_angle_atom_site_label_2
_geom_angle_atom_site_label_3
_geom_angle_site_symmetry_1
_geom_angle_site_symmetry_3
_geom_angle
O4 Pd1 O4 8_455 4_545 180.0(4)
O4 Pd1 O3 8_455 1_454 94.5(2)
O4 Pd1 O3 4_545 1_454 85.5(2)
O4 Pd1 O3 8_455 5_656 85.5(2)
O4 Pd1 O3 4_545 5_656 94.5(2)
O3 Pd1 O3 1_454 5_656 180.0(6)
O1 Ag1 O4 8_466 3_455 159.7(2)
O1 Ag1 O1 8_466 2_656 88.23(19)
O4 Ag1 O1 3_455 2_656 87.5(2)
O1 Ag1 Ag1 8_466 4_546 116.60(15)
O4 Ag1 Ag1 3_455 4_546 77.30(15)
O1 Ag1 Ag1 2_656 4_546 57.82(14)
O1 Ag1 Ag1 8_466 4_556 84.21(15)
O4 Ag1 Ag1 3_455 4_556 93.96(16)
O1 Ag1 Ag1 2_656 4_556 161.97(14)
Ag1 Ag1 Ag1 4_546 4_556 139.96(5)
O1 P1 O3 2_656 2_656 110.2(3)
O1 P1 O4 2_656 8_456 111.6(3)
O3 P1 O4 2_656 8_456 112.4(4)
O1 P1 O2 2_656 . 109.8(4)
O3 P1 O2 2_656 . 106.6(3)
O4 P1 O2 8_456 . 106.0(3)
P1 O1 Ag1 2_656 8_565 123.5(3)
P1 O1 Ag1 2_656 2_656 141.5(3)
Ag1 O1 Ag1 8_565 2_656 91.77(19)
P1 O2 P1 2_556 . 124.9(5)
P1 O3 Pd1 2_656 1_656 128.7(3)
P1 O4 Pd1 8 4 126.2(3)
P1 O4 Ag1 8 3_545 127.8(3)
Pd1 O4 Ag1 4 3_545 105.4(2)

loop_
_geom_bond_atom_site_label_1
_geom_bond_atom_site_label_2
_geom_bond_site_symmetry_2
_geom_bond_distance
Pd1 O4 8_455 1.987(5)
Pd1 O4 4_545 1.987(5)
Pd1 O3 1_454 2.007(6)
Pd1 O3 5_656 2.007(6)
Ag1 O1 8_466 2.321(5)
Ag1 O4 3_455 2.368(6)
Ag1 O1 2_656 2.436(6)
Ag1 Ag1 4_546 3.0427(6)
Ag1 Ag1 4_556 3.0427(6)
P1 O1 2_656 1.505(6)
P1 O3 2_656 1.537(6)
P1 O4 8_456 1.539(6)
P1 O2 . 1.605(4)
O1 P1 2_656 1.505(6)
O1 Ag1 8_565 2.321(5)
O1 Ag1 2_656 2.436(6)
O2 P1 2_556 1.605(4)
O3 P1 2_656 1.537(6)
O3 Pd1 1_656 2.007(6)
O4 P1 8 1.539(6)
O4 Pd1 4 1.987(5)
O4 Ag1 3_545 2.368(5)
